data_4345293
loop_
_publ_author_name
'Canossa, Stefano'
'Bacchi, Alessia'
'Graiff, Claudia'
'Pelagatti, Paolo'
'Predieri, Giovanni'
'Ienco, Andrea'
'Manca, Gabriele'
'Mealli, Carlo'

_publ_section_title
;
 Hierarchy of Supramolecular Arrangements and Building Blocks: Inverted
 Paradigm of Crystal Engineering in the Unprecedented Metal Coordination
 of Methylene Blue.
;
_journal_issue 6
_journal_name_full 'Inorganic chemistry'
_journal_page_first 3512
_journal_page_last 3516
_journal_paper_doi 10.1021/acs.inorgchem.6b02980
_journal_volume 56
_journal_year 2017
_chemical_formula_moiety 'Au Cl2, C16 H18 N3 S'
_chemical_formula_sum 'C16 H18 Au Cl2 N3 S'
_chemical_formula_weight 552.26
_chemical_name_common 'methylene blue gold dichloride'
_chemical_name_systematic MBAu
_space_group_crystal_system monoclinic
_space_group_IT_number 14
_space_group_name_Hall '-P 2yab'
_space_group_name_H-M_alt 'P 1 21/a 1'
_symmetry_space_group_name_Hall '-P 2yab'
_symmetry_space_group_name_H-M 'P 1 21/a 1'
_atom_sites_solution_hydrogens geom
_audit_creation_date 2016-05-27
_audit_creation_method
;
Olex2 1.2
(compiled 2015.09.30 svn.r3233 for OlexSys, GUI svn.r5103)
;
_cell_angle_alpha 90
_cell_angle_beta 105.988(5)
_cell_angle_gamma 90
_cell_formula_units_Z 4
_cell_length_a 8.281(2)
_cell_length_b 16.134(4)
_cell_length_c 14.081(4)
_cell_measurement_reflns_used 999
_cell_measurement_temperature 296.15
_cell_measurement_theta_max 26.159
_cell_measurement_theta_min 1.504
_cell_volume 1808.5(8)
_computing_molecular_graphics 'Olex2 (Dolomanov et al., 2009)'
_computing_publication_material 'Olex2 (Dolomanov et al., 2009)'
_computing_structure_refinement 'ShelXL (Sheldrick, 2015)'
_computing_structure_solution 'SIR2004 (Burla et al., 2007)'
_diffrn_ambient_temperature 296.15
_diffrn_detector 'CCD area detector'
_diffrn_detector_area_resol_mean 5.6
_diffrn_detector_type 'Bruker SMART CCD 6000 area detector'
_diffrn_measured_fraction_theta_full 0.989
_diffrn_measured_fraction_theta_max 0.971
_diffrn_measurement_device 'three-circle diffractometer'
_diffrn_measurement_device_type 'Bruker SMART CCD 6000 area detector'
_diffrn_measurement_method '\w scans'
_diffrn_radiation_monochromator graphite
_diffrn_radiation_probe x-ray
_diffrn_radiation_type MoK\a
_diffrn_radiation_wavelength 0.71073
_diffrn_reflns_av_R_equivalents 0.0880
_diffrn_reflns_av_unetI/netI 0.0636
_diffrn_reflns_Laue_measured_fraction_full 0.989
_diffrn_reflns_Laue_measured_fraction_max 0.971
_diffrn_reflns_limit_h_max 10
_diffrn_reflns_limit_h_min -10
_diffrn_reflns_limit_k_max 19
_diffrn_reflns_limit_k_min -19
_diffrn_reflns_limit_l_max 17
_diffrn_reflns_limit_l_min -17
_diffrn_reflns_number 20508
_diffrn_reflns_point_group_measured_fraction_full 0.989
_diffrn_reflns_point_group_measured_fraction_max 0.971
_diffrn_reflns_theta_full 26.000
_diffrn_reflns_theta_max 26.159
_diffrn_reflns_theta_min 1.504
_diffrn_source 'sealed X-ray tube'
_diffrn_source_target Mo
_exptl_absorpt_coefficient_mu 8.546
_exptl_absorpt_correction_T_max 0.7453
_exptl_absorpt_correction_T_min 0.4101
_exptl_absorpt_correction_type multi-scan
_exptl_absorpt_process_details
'SADABS-2008/1 (Bruker,2008) was used for absorption correction. wR2(int) was 0.1367 before and 0.0734 after correction. The Ratio of minimum to maximum transmission is 0.5502. The \l/2 correction factor is 0.0015.'
_exptl_crystal_colour 'metallic dark green'
_exptl_crystal_colour_lustre metallic
_exptl_crystal_colour_modifier dark
_exptl_crystal_colour_primary green
_exptl_crystal_density_diffrn 2.028
_exptl_crystal_description needle
_exptl_crystal_F_000 1056
_exptl_crystal_preparation
'grinding reacion between methylene blue chloride pentahydrate and gold(I) chloride tetrahydrothiophene'
_exptl_crystal_recrystallization_method 'solvent evaporation from a dichloromethane solution'
_exptl_crystal_size_max 0.8
_exptl_crystal_size_mid 0.2
_exptl_crystal_size_min 0.2
_refine_diff_density_max 5.933
_refine_diff_density_min -2.887
_refine_diff_density_rms 0.309
_refine_ls_extinction_method none
_refine_ls_goodness_of_fit_ref 1.172
_refine_ls_hydrogen_treatment constr
_refine_ls_matrix_type full
_refine_ls_number_parameters 212
_refine_ls_number_reflns 3521
_refine_ls_number_restraints 0
_refine_ls_restrained_S_all 1.172
_refine_ls_R_factor_all 0.1422
_refine_ls_R_factor_gt 0.1087
_refine_ls_shift/su_max 0.000
_refine_ls_shift/su_mean 0.000
_refine_ls_structure_factor_coef Fsqd
_refine_ls_weighting_details 'w=1/[\s^2^(Fo^2^)+(0.1621P)^2^+55.9102P] where P=(Fo^2^+2Fc^2^)/3'
_refine_ls_weighting_scheme calc
_refine_ls_wR_factor_gt 0.3515
_refine_ls_wR_factor_ref 0.3717
_reflns_Friedel_coverage 0.000
_reflns_number_gt 2273
_reflns_number_total 3521
_reflns_threshold_expression 'I > 2\s(I)'
_cod_data_source_file ic6b02980_si_001.cif
_cod_data_source_block au3dcm_0m
_cod_depositor_comments 'Adding full bibliography for 4345291--4345293.cif.'
_cod_original_cell_volume 1808.6(8)
_cod_database_code 4345293
_shelx_space_group_comment
;
The symmetry employed for this shelxl refinement is uniquely defined
by the following loop, which should always be used as a source of
symmetry information in preference to the above space-group names.
They are only intended as comments.
;
_olex2_refinement_description
;
1. Fixed Uiso
 At 1.2 times of:
  All C(H) groups
 At 1.5 times of:
  All C(H,H,H) groups
2.a Aromatic/amide H refined with riding coordinates:
 C8(H8), C5(H5), C13(H13), C4(H4), C10(H10), C11(H11)
2.b Idealised Me refined as rotating group:
 C16(H16a,H16b,H16c), C1(H1a,H1b,H1c), C15(H15a,H15b,H15c), C2(H2a,H2b,H2c)
;
_shelx_shelxl_version_number 2014/7
_olex2_exptl_crystal_mounting_method 'on a glass capillary'
_olex2_submission_original_sample_id MBAu
_olex2_submission_special_instructions 'No special instructions were received'

loop_
_space_group_symop_operation_xyz
'x, y, z'
'-x+1/2, y+1/2, -z'
'-x, -y, -z'
'x-1/2, -y-1/2, z'

loop_
_atom_site_label
_atom_site_type_symbol
_atom_site_fract_x
_atom_site_fract_y
_atom_site_fract_z
_atom_site_U_iso_or_equiv
_atom_site_adp_type
_atom_site_occupancy
_atom_site_site_symmetry_order
_atom_site_calc_flag
_atom_site_refinement_flags_posn
Au1 Au 0.94290(16) 0.06037(6) 0.24801(9) 0.0765(5) Uani 1 1 d .
S1 S 0.5370(10) -0.1120(4) 0.2552(5) 0.0710(18) Uani 1 1 d .
C8 C 0.443(3) -0.1529(16) 0.415(2) 0.066(6) Uani 1 1 d .
H8 H 0.4355 -0.0960 0.4237 0.079 Uiso 1 1 calc R
N3 N 0.362(3) -0.1778(14) 0.5637(18) 0.072(6) Uani 1 1 d .
C6 C 0.499(3) -0.2714(13) 0.3187(18) 0.058(6) Uani 1 1 d .
C7 C 0.490(3) -0.1833(16) 0.3348(17) 0.060(6) Uani 1 1 d .
C5 C 0.458(3) -0.3235(16) 0.388(2) 0.068(7) Uani 1 1 d .
H5 H 0.4615 -0.3805 0.3794 0.082 Uiso 1 1 calc R
C9 C 0.587(3) -0.2607(18) 0.173(2) 0.069(7) Uani 1 1 d .
C14 C 0.593(3) -0.1707(16) 0.167(2) 0.063(6) Uani 1 1 d .
N1 N 0.731(3) -0.1403(16) -0.0541(18) 0.075(6) Uani 1 1 d .
C13 C 0.641(3) -0.1332(18) 0.095(2) 0.070(7) Uani 1 1 d .
H13 H 0.6474 -0.0757 0.0936 0.084 Uiso 1 1 calc R
C3 C 0.407(3) -0.2086(18) 0.4846(19) 0.067(6) Uani 1 1 d .
C4 C 0.413(4) -0.2947(17) 0.467(2) 0.071(7) Uani 1 1 d .
H4 H 0.3865 -0.3319 0.5112 0.085 Uiso 1 1 calc R
C16 C 0.759(5) -0.0527(17) -0.054(3) 0.098(11) Uani 1 1 d .
H16A H 0.6591 -0.0242 -0.0497 0.147 Uiso 1 1 calc GR
H16B H 0.7858 -0.0369 -0.1132 0.147 Uiso 1 1 calc GR
H16C H 0.8503 -0.0382 0.0024 0.147 Uiso 1 1 calc GR
C10 C 0.632(4) -0.3028(18) 0.096(2) 0.072(7) Uani 1 1 d .
H10 H 0.6293 -0.3604 0.0969 0.087 Uiso 1 1 calc R
C1 C 0.351(5) -0.090(2) 0.578(3) 0.099(10) Uani 1 1 d .
H1A H 0.4596 -0.0657 0.5878 0.149 Uiso 1 1 calc GR
H1B H 0.3112 -0.0804 0.6350 0.149 Uiso 1 1 calc GR
H1C H 0.2738 -0.0664 0.5208 0.149 Uiso 1 1 calc GR
N2 N 0.545(3) -0.3057(15) 0.2419(19) 0.076(6) Uani 1 1 d .
C12 C 0.683(3) -0.1817(16) 0.0204(19) 0.063(6) Uani 1 1 d .
C11 C 0.677(4) -0.2680(18) 0.024(2) 0.074(7) Uani 1 1 d .
H11 H 0.7042 -0.2999 -0.0247 0.089 Uiso 1 1 calc R
C15 C 0.753(4) -0.185(2) -0.140(2) 0.088(9) Uani 1 1 d .
H15A H 0.7534 -0.1465 -0.1919 0.131 Uiso 1 1 calc GR
H15B H 0.6631 -0.2239 -0.1627 0.131 Uiso 1 1 calc GR
H15C H 0.8584 -0.2145 -0.1218 0.131 Uiso 1 1 calc GR
C2 C 0.328(4) -0.2307(18) 0.636(2) 0.080(8) Uani 1 1 d .
H2A H 0.2570 -0.2753 0.6045 0.120 Uiso 1 1 calc GR
H2B H 0.2731 -0.1998 0.6765 0.120 Uiso 1 1 calc GR
H2C H 0.4319 -0.2529 0.6770 0.120 Uiso 1 1 calc GR
Cl1 Cl 0.6869(12) 0.0872(5) 0.1463(7) 0.096(2) Uani 1 1 d .
Cl2 Cl 1.1979(15) 0.0396(7) 0.3486(11) 0.128(4) Uani 1 1 d .

loop_
_atom_site_aniso_label
_atom_site_aniso_U_11
_atom_site_aniso_U_22
_atom_site_aniso_U_33
_atom_site_aniso_U_23
_atom_site_aniso_U_13
_atom_site_aniso_U_12
Au1 0.1053(10) 0.0529(7) 0.0796(8) 0.0024(5) 0.0394(7) -0.0003(5)
S1 0.093(5) 0.048(3) 0.076(4) -0.002(3) 0.029(4) 0.003(3)
C8 0.079(17) 0.045(13) 0.072(17) 0.003(11) 0.017(14) -0.009(12)
N3 0.078(14) 0.058(13) 0.079(15) 0.004(11) 0.018(12) 0.002(11)
C6 0.069(14) 0.038(11) 0.063(14) 0.000(10) 0.012(12) 0.009(10)
C7 0.066(14) 0.062(15) 0.047(13) -0.006(11) 0.008(11) 0.001(11)
C5 0.075(16) 0.048(13) 0.075(18) 0.006(12) 0.008(14) 0.003(12)
C9 0.062(15) 0.065(16) 0.075(17) -0.001(14) 0.012(13) 0.002(12)
C14 0.055(13) 0.054(14) 0.073(17) -0.001(12) 0.008(12) 0.006(11)
N1 0.078(14) 0.071(15) 0.076(15) 0.001(12) 0.022(12) 0.004(12)
C13 0.075(16) 0.062(16) 0.072(17) -0.011(13) 0.018(14) -0.001(13)
C3 0.066(15) 0.071(17) 0.059(15) 0.006(13) 0.009(12) 0.009(12)
C4 0.086(18) 0.059(16) 0.064(16) 0.014(13) 0.014(14) -0.009(13)
C16 0.11(3) 0.056(18) 0.13(3) 0.008(18) 0.04(2) -0.010(16)
C10 0.085(18) 0.059(16) 0.074(18) -0.010(13) 0.022(15) 0.008(13)
C1 0.15(3) 0.08(2) 0.08(2) -0.002(17) 0.04(2) 0.00(2)
N2 0.061(13) 0.066(14) 0.095(18) -0.003(13) 0.013(12) 0.002(10)
C12 0.063(14) 0.062(15) 0.059(14) -0.010(12) 0.010(12) 0.003(11)
C11 0.082(18) 0.064(17) 0.074(18) 0.003(14) 0.017(15) 0.012(14)
C15 0.10(2) 0.09(2) 0.075(19) -0.007(17) 0.029(17) 0.006(17)
C2 0.10(2) 0.065(18) 0.070(18) 0.000(14) 0.025(16) -0.006(15)
Cl1 0.113(6) 0.070(5) 0.103(6) -0.001(4) 0.028(5) -0.010(4)
Cl2 0.130(8) 0.084(6) 0.157(11) 0.012(7) 0.017(7) 0.025(6)

loop_
_atom_type_symbol
_atom_type_description
_atom_type_scat_dispersion_real
_atom_type_scat_dispersion_imag
_atom_type_scat_source
C C 0.0033 0.0016 'International Tables Vol C Tables 4.2.6.8 and 6.1.1.4'
H H 0.0000 0.0000 'International Tables Vol C Tables 4.2.6.8 and 6.1.1.4'
Au Au -2.0133 8.8022 'International Tables Vol C Tables 4.2.6.8 and 6.1.1.4'
Cl Cl 0.1484 0.1585 'International Tables Vol C Tables 4.2.6.8 and 6.1.1.4'
N N 0.0061 0.0033 'International Tables Vol C Tables 4.2.6.8 and 6.1.1.4'
S S 0.1246 0.1234 'International Tables Vol C Tables 4.2.6.8 and 6.1.1.4'

loop_
_geom_angle_atom_site_label_1
_geom_angle_atom_site_label_2
_geom_angle_atom_site_label_3
_geom_angle
Cl2 Au1 Cl1 177.6(4)
C7 S1 C14 104.7(13)
C7 C8 H8 120.0
C7 C8 C3 120(2)
C3 C8 H8 120.0
C3 N3 C1 121(3)
C3 N3 C2 122(2)
C2 N3 C1 117(3)
C5 C6 C7 117(2)
N2 C6 C7 124(2)
N2 C6 C5 119(2)
C8 C7 S1 117(2)
C8 C7 C6 121(2)
C6 C7 S1 121.7(19)
C6 C5 H5 118.5
C4 C5 C6 123(2)
C4 C5 H5 118.5
C10 C9 C14 114(3)
N2 C9 C14 127(3)
N2 C9 C10 118(3)
C9 C14 S1 119(2)
C13 C14 S1 120(2)
C13 C14 C9 121(3)
C16 N1 C15 116(3)
C12 N1 C16 123(3)
C12 N1 C15 121(2)
C14 C13 H13 120.2
C14 C13 C12 120(3)
C12 C13 H13 120.2
N3 C3 C8 119(3)
N3 C3 C4 122(3)
C4 C3 C8 119(3)
C5 C4 C3 121(3)
C5 C4 H4 119.7
C3 C4 H4 119.7
N1 C16 H16A 109.5
N1 C16 H16B 109.5
N1 C16 H16C 109.5
H16A C16 H16B 109.5
H16A C16 H16C 109.5
H16B C16 H16C 109.5
C9 C10 H10 117.1
C11 C10 C9 126(3)
C11 C10 H10 117.1
N3 C1 H1A 109.5
N3 C1 H1B 109.5
N3 C1 H1C 109.5
H1A C1 H1B 109.5
H1A C1 H1C 109.5
H1B C1 H1C 109.5
C9 N2 C6 123(2)
N1 C12 C13 118(2)
C11 C12 N1 122(2)
C11 C12 C13 120(3)
C10 C11 C12 118(3)
C10 C11 H11 120.8
C12 C11 H11 120.8
N1 C15 H15A 109.5
N1 C15 H15B 109.5
N1 C15 H15C 109.5
H15A C15 H15B 109.5
H15A C15 H15C 109.5
H15B C15 H15C 109.5
N3 C2 H2A 109.5
N3 C2 H2B 109.5
N3 C2 H2C 109.5
H2A C2 H2B 109.5
H2A C2 H2C 109.5
H2B C2 H2C 109.5

loop_
_geom_bond_atom_site_label_1
_geom_bond_atom_site_label_2
_geom_bond_distance
Au1 Cl1 2.250(10)
Au1 Cl2 2.221(12)
S1 C7 1.72(3)
S1 C14 1.72(3)
C8 H8 0.9300
C8 C7 1.38(4)
C8 C3 1.42(4)
N3 C3 1.36(4)
N3 C1 1.43(4)
N3 C2 1.42(4)
C6 C7 1.44(3)
C6 C5 1.40(4)
C6 N2 1.36(3)
C5 H5 0.9300
C5 C4 1.35(4)
C9 C14 1.46(4)
C9 C10 1.42(4)
C9 N2 1.33(4)
C14 C13 1.33(4)
N1 C16 1.43(3)
N1 C12 1.39(4)
N1 C15 1.46(4)
C13 H13 0.9300
C13 C12 1.43(4)
C3 C4 1.41(4)
C4 H4 0.9300
C16 H16A 0.9600
C16 H16B 0.9600
C16 H16C 0.9600
C10 H10 0.9300
C10 C11 1.30(4)
C1 H1A 0.9600
C1 H1B 0.9600
C1 H1C 0.9600
C12 C11 1.39(4)
C11 H11 0.9300
C15 H15A 0.9600
C15 H15B 0.9600
C15 H15C 0.9600
C2 H2A 0.9600
C2 H2B 0.9600
C2 H2C 0.9600

loop_
_geom_torsion_atom_site_label_1
_geom_torsion_atom_site_label_2
_geom_torsion_atom_site_label_3
_geom_torsion_atom_site_label_4
_geom_torsion
S1 C14 C13 C12 -178.1(19)
C8 C3 C4 C5 2(4)
N3 C3 C4 C5 180(3)
C6 C5 C4 C3 0(4)
C7 S1 C14 C9 2(2)
C7 S1 C14 C13 -178(2)
C7 C8 C3 N3 180(2)
C7 C8 C3 C4 -3(4)
C7 C6 C5 C4 -1(4)
C7 C6 N2 C9 1(4)
C5 C6 C7 S1 -179.8(19)
C5 C6 C7 C8 0(4)
C5 C6 N2 C9 -179(2)
C9 C14 C13 C12 2(4)
C9 C10 C11 C12 0(5)
C14 S1 C7 C8 179(2)
C14 S1 C7 C6 -1(2)
C14 C9 C10 C11 0(4)
C14 C9 N2 C6 0(4)
C14 C13 C12 N1 180(2)
C14 C13 C12 C11 -1(4)
N1 C12 C11 C10 179(3)
C13 C12 C11 C10 0(4)
C3 C8 C7 S1 -179(2)
C3 C8 C7 C6 1(4)
C16 N1 C12 C13 7(4)
C16 N1 C12 C11 -172(3)
C10 C9 C14 S1 178.6(19)
C10 C9 C14 C13 -2(4)
C10 C9 N2 C6 -180(2)
C1 N3 C3 C8 0(4)
C1 N3 C3 C4 -178(3)
N2 C6 C7 S1 0(4)
N2 C6 C7 C8 -180(2)
N2 C6 C5 C4 179(2)
N2 C9 C14 S1 -1(4)
N2 C9 C14 C13 179(3)
N2 C9 C10 C11 180(3)
C15 N1 C12 C13 -172(3)
C15 N1 C12 C11 9(4)
C2 N3 C3 C8 -179(3)
C2 N3 C3 C4 4(4)
